data_7158624
loop_
_publ_author_name
'Zhang, Yifei'
'Liao, Yangzhen'
'Liu, Peijun'
'Ran, Yu'
'Liu, Xiaozu'

_publ_section_title
;
 Radical borylation of vinyl azides with NHC-boranes: divergent synthesis
 of \a-boryl ketones and borylated triazoles.
;
_journal_issue 17
_journal_name_full 'Organic &amp; biomolecular chemistry'
_journal_page_first 3550
_journal_page_last 3557
_journal_paper_doi 10.1039/d2ob00076h
_journal_volume 20
_journal_year 2022
_chemical_formula_moiety '0.5(H2 O), C13 H16 B N5'
_chemical_formula_sum 'C13 H17 B N5 O0.5'
_chemical_formula_weight 262.12
_space_group_crystal_system monoclinic
_space_group_IT_number 15
_space_group_name_Hall '-I 2ya'
_space_group_name_H-M_alt 'I 1 2/a 1'
_atom_sites_solution_hydrogens mixed
_atom_sites_solution_primary dual
_audit_creation_date 2018-11-19
_audit_creation_method
;
Olex2 1.2
(compiled 2018.05.29 svn.r3508 for OlexSys, GUI svn.r5506)
;
_audit_update_record
;
2021-11-01 deposited with the CCDC.	2022-04-01 downloaded from the CCDC.
;
_cell_angle_alpha 90
_cell_angle_beta 102.499(9)
_cell_angle_gamma 90
_cell_formula_units_Z 8
_cell_length_a 13.1462(13)
_cell_length_b 8.7576(7)
_cell_length_c 25.691(2)
_cell_measurement_reflns_used 2827
_cell_measurement_temperature 100.00(10)
_cell_measurement_theta_max 27.8690
_cell_measurement_theta_min 3.1570
_cell_volume 2887.7(4)
_computing_cell_refinement 'CrysAlisPro 1.171.38.43f (Rigaku OD, 2015)'
_computing_data_collection 'CrysAlisPro 1.171.38.43f (Rigaku OD, 2015)'
_computing_data_reduction 'CrysAlisPro 1.171.38.43f (Rigaku OD, 2015)'
_computing_molecular_graphics 'Olex2 (Dolomanov et al., 2009)'
_computing_publication_material 'Olex2 (Dolomanov et al., 2009)'
_computing_structure_refinement 'ShelXL (Sheldrick, 2015)'
_computing_structure_solution 'ShelXT (Sheldrick, 2015)'
_diffrn_ambient_environment N~2~
_diffrn_ambient_temperature 100.00(10)
_diffrn_detector 'CCD plate'
_diffrn_detector_area_resol_mean 5.2684
_diffrn_detector_type AtlasS2
_diffrn_measured_fraction_theta_full 1.000
_diffrn_measured_fraction_theta_max 1.000
_diffrn_measurement_details
;
List of Runs (angles in degrees, time in seconds):

  # Type    Start    End  Width  t~exp~   \w     \q     \k     \f   Frames
#--------------------------------------------------------------------------
  1  \w    -28.00  53.00   1.00    8.00    --  -11.43  37.00   0.00   81
  2  \w    -84.00  13.00   1.00    8.00    --  -11.43 -37.00-180.00   97
;
_diffrn_measurement_device 'four-circle diffractometer'
_diffrn_measurement_device_type 'SuperNova, Dual, Cu at zero, AtlasS2'
_diffrn_measurement_method '\w scans'
_diffrn_orient_matrix_type 'CrysAlisPro convention (1999,Acta A55,543-557)'
_diffrn_orient_matrix_UB_11 0.0113301000
_diffrn_orient_matrix_UB_12 -0.0376555000
_diffrn_orient_matrix_UB_13 0.0250357000
_diffrn_orient_matrix_UB_21 -0.0295919000
_diffrn_orient_matrix_UB_22 -0.0639682000
_diffrn_orient_matrix_UB_23 -0.0115494000
_diffrn_orient_matrix_UB_31 0.0453228000
_diffrn_orient_matrix_UB_32 -0.0322965000
_diffrn_orient_matrix_UB_33 -0.0063098000
_diffrn_radiation_monochromator mirror
_diffrn_radiation_probe x-ray
_diffrn_radiation_type MoK\a
_diffrn_radiation_wavelength 0.71073
_diffrn_reflns_av_R_equivalents 0.0261
_diffrn_reflns_av_unetI/netI 0.0355
_diffrn_reflns_Laue_measured_fraction_full 1.000
_diffrn_reflns_Laue_measured_fraction_max 1.000
_diffrn_reflns_limit_h_max 14
_diffrn_reflns_limit_h_min -15
_diffrn_reflns_limit_k_max 9
_diffrn_reflns_limit_k_min -10
_diffrn_reflns_limit_l_max 30
_diffrn_reflns_limit_l_min -23
_diffrn_reflns_number 5648
_diffrn_reflns_point_group_measured_fraction_full 1.000
_diffrn_reflns_point_group_measured_fraction_max 1.000
_diffrn_reflns_theta_full 24.999
_diffrn_reflns_theta_max 24.999
_diffrn_reflns_theta_min 2.463
_diffrn_source 'micro-focus sealed X-ray tube'
_diffrn_source_type 'SuperNova (Mo) X-ray Source'
_exptl_absorpt_coefficient_mu 0.078
_exptl_absorpt_correction_T_max 1.00000
_exptl_absorpt_correction_T_min 0.55669
_exptl_absorpt_correction_type multi-scan
_exptl_absorpt_process_details
;
CrysAlisPro 1.171.38.43f (Rigaku Oxford Diffraction, 2015)
Empirical absorption correction using spherical harmonics,
 implemented in SCALE3 ABSPACK scaling algorithm.
;
_exptl_crystal_colour red
_exptl_crystal_colour_primary red
_exptl_crystal_density_diffrn 1.206
_exptl_crystal_description block
_exptl_crystal_F_000 1112
_exptl_crystal_size_max 0.15
_exptl_crystal_size_mid 0.13
_exptl_crystal_size_min 0.12
_refine_diff_density_max 0.178
_refine_diff_density_min -0.199
_refine_diff_density_rms 0.038
_refine_ls_extinction_method none
_refine_ls_goodness_of_fit_ref 1.060
_refine_ls_hydrogen_treatment mixed
_refine_ls_matrix_type full
_refine_ls_number_parameters 194
_refine_ls_number_reflns 2553
_refine_ls_number_restraints 0
_refine_ls_restrained_S_all 1.060
_refine_ls_R_factor_all 0.0582
_refine_ls_R_factor_gt 0.0466
_refine_ls_shift/su_max 0.000
_refine_ls_shift/su_mean 0.000
_refine_ls_structure_factor_coef Fsqd
_refine_ls_weighting_details 'w=1/[\s^2^(Fo^2^)+(0.0451P)^2^+1.9750P] where P=(Fo^2^+2Fc^2^)/3'
_refine_ls_weighting_scheme calc
_refine_ls_wR_factor_gt 0.1073
_refine_ls_wR_factor_ref 0.1147
_reflns_Friedel_coverage 0.000
_reflns_number_gt 2119
_reflns_number_total 2553
_reflns_threshold_expression 'I > 2\s(I)'
_cod_data_source_file d2ob00076h2.cif
_cod_data_source_block 19294
_cod_depositor_comments 'Adding full bibliography for 7158624.cif.'
_cod_original_cell_volume 2887.6(4)
_cod_original_formula_sum 'C13 H17 B N5 O0.50'
_cod_database_code 7158624
_shelx_shelxl_version_number 2018/3
_shelx_space_group_comment
;
The symmetry employed for this shelxl refinement is uniquely defined
by the following loop, which should always be used as a source of
symmetry information in preference to the above space-group names.
They are only intended as comments.
;
_shelx_estimated_absorpt_t_max 0.991
_shelx_estimated_absorpt_t_min 0.988
_reflns_odcompleteness_completeness 99.90
_reflns_odcompleteness_iscentric 1
_reflns_odcompleteness_theta 26.32
_olex2_refinement_description
;
1. Fixed Uiso
 At 1.2 times of:
  All C(H) groups
 At 1.5 times of:
  All C(H,H,H) groups, All O(H,H) groups
2. Others
 Fixed Sof: H1WA(0.5) H1WB(0.5)
3.a Free rotating group:
 O1W(H1WA,H1WB)
3.b Aromatic/amide H refined with riding coordinates:
 C2(H2), C6(H6), C5(H5), C3(H3), C10(H10), C11(H11), C4(H4)
3.c Idealised Me refined as rotating group:
 C12(H12A,H12B,H12C), C13(H13A,H13B,H13C)
;
_olex2_date_sample_data_collection 2018-11-17
_olex2_submission_special_instructions 'No special instructions were received'
_oxdiff_exptl_absorpt_empirical_details
;
Empirical correction (ABSPACK) includes:
- Absorption correction using spherical harmonics
- Frame scaling
- Detector area scaling
;
_oxdiff_exptl_absorpt_empirical_full_max 1.712
_oxdiff_exptl_absorpt_empirical_full_min 0.452

loop_
_space_group_symop_operation_xyz
'x, y, z'
'-x+1/2, y, -z'
'x+1/2, y+1/2, z+1/2'
'-x+1, y+1/2, -z+1/2'
'-x, -y, -z'
'x-1/2, -y, z'
'-x+1/2, -y+1/2, -z+1/2'
'x, -y+1/2, z+1/2'

loop_
_atom_site_label
_atom_site_type_symbol
_atom_site_fract_x
_atom_site_fract_y
_atom_site_fract_z
_atom_site_U_iso_or_equiv
_atom_site_adp_type
_atom_site_occupancy
_atom_site_site_symmetry_order
_atom_site_calc_flag
_atom_site_refinement_flags_posn
_atom_site_refinement_flags_adp
_atom_site_refinement_flags_occupancy
_atom_site_disorder_assembly
_atom_site_disorder_group
O1W O 0.250000 0.0500(2) 0.500000 0.0402(5) Uani 1 2 d S T P . .
H1WA H 0.244744 0.103019 0.471838 0.060 Uiso 0.5 1 d G . . . .
H1WB H 0.278922 0.109415 0.525020 0.060 Uiso 0.5 1 d G . . . .
N3 N 0.42803(11) 0.39842(17) 0.63909(5) 0.0310(4) Uani 1 1 d . . . . .
N1 N 0.32735(12) 0.22438(17) 0.59541(5) 0.0316(4) Uani 1 1 d . . . . .
N2 N 0.39386(12) 0.33497(17) 0.59076(6) 0.0332(4) Uani 1 1 d . . . . .
N5 N 0.43026(12) 0.74422(17) 0.58133(6) 0.0335(4) Uani 1 1 d . . . . .
N4 N 0.55501(12) 0.62609(19) 0.55831(6) 0.0387(4) Uani 1 1 d . . . . .
C1 C 0.25205(13) 0.1052(2) 0.66644(6) 0.0290(4) Uani 1 1 d . . . . .
C7 C 0.31916(13) 0.2162(2) 0.64732(6) 0.0283(4) Uani 1 1 d . . . . .
C9 C 0.49917(14) 0.6308(2) 0.59654(7) 0.0317(4) Uani 1 1 d . . . . .
C8 C 0.38366(14) 0.3267(2) 0.67469(7) 0.0318(4) Uani 1 1 d . . . . .
C2 C 0.16343(14) 0.0453(2) 0.63269(7) 0.0342(4) Uani 1 1 d . . . . .
H2 H 0.145311 0.077793 0.597429 0.041 Uiso 1 1 calc R . . . .
C6 C 0.27726(15) 0.0543(2) 0.71932(7) 0.0336(4) Uani 1 1 d . . . . .
H6 H 0.335719 0.093144 0.742581 0.040 Uiso 1 1 calc R . . . .
C5 C 0.21596(15) -0.0533(2) 0.73722(7) 0.0384(5) Uani 1 1 d . . . . .
H5 H 0.233734 -0.086670 0.772388 0.046 Uiso 1 1 calc R . . . .
C3 C 0.10224(15) -0.0617(2) 0.65097(8) 0.0400(5) Uani 1 1 d . . . . .
H3 H 0.043240 -0.100175 0.628029 0.048 Uiso 1 1 calc R . . . .
C10 C 0.52120(17) 0.7359(2) 0.52038(7) 0.0451(5) Uani 1 1 d . . . . .
H10 H 0.547848 0.755001 0.490306 0.054 Uiso 1 1 calc R . . . .
C11 C 0.44328(16) 0.8098(2) 0.53467(7) 0.0417(5) Uani 1 1 d . . . . .
H11 H 0.405012 0.890364 0.516589 0.050 Uiso 1 1 calc R . . . .
C4 C 0.12831(16) -0.1118(2) 0.70326(8) 0.0411(5) Uani 1 1 d . . . . .
H4 H 0.087282 -0.184214 0.715486 0.049 Uiso 1 1 calc R . . . .
C12 C 0.35334(16) 0.7949(3) 0.61093(9) 0.0503(6) Uani 1 1 d . . . . .
H12A H 0.324730 0.707841 0.625387 0.075 Uiso 1 1 calc GR . . . .
H12B H 0.298523 0.849231 0.587426 0.075 Uiso 1 1 calc GR . . . .
H12C H 0.386166 0.861087 0.639442 0.075 Uiso 1 1 calc GR . . . .
B1 B 0.51266(19) 0.5282(3) 0.64911(9) 0.0388(5) Uani 1 1 d . . . . .
C13 C 0.63917(16) 0.5186(3) 0.55677(10) 0.0628(7) Uani 1 1 d . . . . .
H13A H 0.699686 0.546530 0.583269 0.094 Uiso 1 1 calc GR . . . .
H13B H 0.655564 0.521229 0.522139 0.094 Uiso 1 1 calc GR . . . .
H13C H 0.617618 0.417427 0.563895 0.094 Uiso 1 1 calc GR . . . .
H8 H 0.3981(14) 0.357(2) 0.7108(7) 0.038(5) Uiso 1 1 d . . . . .
H1A H 0.5908(16) 0.471(2) 0.6566(8) 0.051(6) Uiso 1 1 d . . . . .
H1B H 0.4990(15) 0.598(2) 0.6849(8) 0.049(6) Uiso 1 1 d . . . . .

loop_
_atom_site_aniso_label
_atom_site_aniso_U_11
_atom_site_aniso_U_22
_atom_site_aniso_U_33
_atom_site_aniso_U_23
_atom_site_aniso_U_13
_atom_site_aniso_U_12
O1W 0.0550(13) 0.0338(10) 0.0257(9) 0.000 -0.0046(9) 0.000
N3 0.0321(8) 0.0302(8) 0.0274(7) -0.0016(6) -0.0008(6) 0.0027(7)
N1 0.0329(8) 0.0328(8) 0.0269(8) -0.0013(6) 0.0016(6) -0.0005(7)
N2 0.0344(9) 0.0348(9) 0.0288(8) -0.0018(6) 0.0029(7) 0.0002(7)
N5 0.0324(8) 0.0345(9) 0.0332(8) -0.0018(7) 0.0063(7) 0.0006(7)
N4 0.0307(9) 0.0424(10) 0.0439(9) -0.0160(8) 0.0098(7) -0.0086(7)
C1 0.0284(9) 0.0276(9) 0.0293(9) -0.0031(7) 0.0031(7) 0.0055(8)
C7 0.0280(9) 0.0298(9) 0.0248(8) -0.0001(7) 0.0006(7) 0.0042(8)
C9 0.0275(9) 0.0311(10) 0.0352(9) -0.0088(8) 0.0036(8) -0.0036(8)
C8 0.0347(10) 0.0329(10) 0.0257(9) -0.0011(8) 0.0021(8) 0.0026(8)
C2 0.0326(10) 0.0358(10) 0.0312(9) 0.0015(8) 0.0004(8) 0.0024(9)
C6 0.0368(11) 0.0340(10) 0.0281(9) -0.0033(8) 0.0026(8) 0.0017(9)
C5 0.0477(12) 0.0348(10) 0.0319(10) 0.0023(8) 0.0069(9) 0.0024(10)
C3 0.0313(10) 0.0411(11) 0.0434(11) -0.0024(9) -0.0010(9) -0.0025(9)
C10 0.0491(13) 0.0566(14) 0.0301(10) -0.0075(9) 0.0094(9) -0.0229(11)
C11 0.0452(12) 0.0441(12) 0.0312(10) 0.0063(9) -0.0018(9) -0.0119(10)
C4 0.0418(12) 0.0354(11) 0.0473(11) 0.0027(9) 0.0126(10) -0.0040(9)
C12 0.0447(13) 0.0501(13) 0.0591(13) -0.0020(11) 0.0179(11) 0.0092(11)
B1 0.0372(13) 0.0340(12) 0.0402(12) 0.0030(10) -0.0026(10) -0.0028(10)
C13 0.0362(12) 0.0580(15) 0.0975(19) -0.0396(14) 0.0217(13) -0.0062(11)

loop_
_atom_type_symbol
_atom_type_description
_atom_type_scat_dispersion_real
_atom_type_scat_dispersion_imag
_atom_type_scat_source
C C 0.0033 0.0016 'International Tables Vol C Tables 4.2.6.8 and 6.1.1.4'
H H 0.0000 0.0000 'International Tables Vol C Tables 4.2.6.8 and 6.1.1.4'
B B 0.0013 0.0007 'International Tables Vol C Tables 4.2.6.8 and 6.1.1.4'
N N 0.0061 0.0033 'International Tables Vol C Tables 4.2.6.8 and 6.1.1.4'
O O 0.0106 0.0060 'International Tables Vol C Tables 4.2.6.8 and 6.1.1.4'

loop_
_geom_angle_atom_site_label_1
_geom_angle_atom_site_label_2
_geom_angle_atom_site_label_3
_geom_angle
_geom_angle_site_symmetry_1
_geom_angle_site_symmetry_3
_geom_angle_publ_flag
N2 N3 B1 122.18(15) . . ?
C8 N3 N2 109.15(15) . . ?
C8 N3 B1 128.54(15) . . ?
N2 N1 C7 108.65(14) . . ?
N1 N2 N3 108.24(13) . . ?
C9 N5 C11 111.08(16) . . ?
C9 N5 C12 124.93(16) . . ?
C11 N5 C12 123.96(17) . . ?
C9 N4 C10 110.61(16) . . ?
C9 N4 C13 125.10(18) . . ?
C10 N4 C13 124.29(18) . . ?
C2 C1 C7 121.53(15) . . ?
C2 C1 C6 118.28(17) . . ?
C6 C1 C7 120.18(16) . . ?
N1 C7 C1 122.90(15) . . ?
N1 C7 C8 107.00(16) . . ?
C8 C7 C1 130.10(15) . . ?
N5 C9 N4 104.47(16) . . ?
N5 C9 B1 127.24(16) . . ?
N4 C9 B1 128.28(17) . . ?
N3 C8 C7 106.96(15) . . ?
C3 C2 C1 120.86(17) . . ?
C5 C6 C1 120.51(17) . . ?
C6 C5 C4 120.57(17) . . ?
C2 C3 C4 120.33(18) . . ?
C11 C10 N4 107.20(17) . . ?
C10 C11 N5 106.64(18) . . ?
C3 C4 C5 119.45(19) . . ?
N3 B1 C9 108.82(15) . . ?

loop_
_geom_bond_atom_site_label_1
_geom_bond_atom_site_label_2
_geom_bond_distance
_geom_bond_site_symmetry_2
_geom_bond_publ_flag
N3 N2 1.3457(19) . ?
N3 C8 1.342(2) . ?
N3 B1 1.573(3) . ?
N1 N2 1.327(2) . ?
N1 C7 1.363(2) . ?
N5 C9 1.344(2) . ?
N5 C11 1.373(2) . ?
N5 C12 1.460(2) . ?
N4 C9 1.348(2) . ?
N4 C10 1.373(3) . ?
N4 C13 1.460(3) . ?
C1 C7 1.467(2) . ?
C1 C2 1.395(2) . ?
C1 C6 1.400(2) . ?
C7 C8 1.376(3) . ?
C9 B1 1.599(3) . ?
C2 C3 1.381(3) . ?
C6 C5 1.381(3) . ?
C5 C4 1.384(3) . ?
C3 C4 1.384(3) . ?
C10 C11 1.329(3) . ?
